data_2235297
loop_
_publ_author_name
'Gao, Shan'
'Ng, Seik Weng'

_publ_section_title
;
 (\m-Naphthalene-1,5-disulfonato-\k^2^<i>O</i>^1^:<i>O</i>^5^)bis[triaqua(glycinato-\k^2^<i>N</i>,<i>O</i>)copper(II)]
;
_journal_coeditor_code XU5523
_journal_issue 6
_journal_name_full 'Acta Crystallographica Section E'
_journal_page_first m730
_journal_paper_doi 10.1107/S1600536812019332
_journal_volume 68
_journal_year 2012
_chemical_formula_iupac '[Cu2 (C2 H4 N O2)2 (C10 H6 O6 S2) (H2 O)6]'
_chemical_formula_moiety 'C14 H26 Cu2 N2 O16 S2'
_chemical_formula_sum 'C14 H26 Cu2 N2 O16 S2'
_chemical_formula_weight 669.57
_chemical_name_systematic
;
(\m-Naphthalene-1,5-disulfonato-
\k^2^<i>O</i>^1^:<i>O</i>^5^)bis[triaqua(glycinato-
\k^2^<i>N</i>,<i>O</i>)copper(II)]
;
_space_group_IT_number 14
_symmetry_cell_setting monoclinic
_symmetry_space_group_name_Hall '-P 2ybc'
_symmetry_space_group_name_H-M 'P 1 21/c 1'
_atom_sites_solution_hydrogens geom
_atom_sites_solution_primary direct
_atom_sites_solution_secondary difmap
_audit_creation_method SHELXL-97
_cell_angle_alpha 90.00
_cell_angle_beta 99.793(18)
_cell_angle_gamma 90.00
_cell_formula_units_Z 2
_cell_length_a 5.802(3)
_cell_length_b 11.341(6)
_cell_length_c 17.613(8)
_cell_measurement_reflns_used 10177
_cell_measurement_temperature 293(2)
_cell_measurement_theta_max 27.47
_cell_measurement_theta_min 3.56
_cell_volume 1142.1(10)
_computing_cell_refinement 'RAPID-AUTO (Rigaku, 1998)'
_computing_data_collection 'RAPID-AUTO (Rigaku, 1998)'
_computing_data_reduction 'CrystalClear (Rigaku/MSC, 2002)'
_computing_molecular_graphics 'X-SEED (Barbour, 2001)'
_computing_publication_material 'publCIF (Westrip, 2010)'
_computing_structure_refinement 'SHELXL97 (Sheldrick, 2008)'
_computing_structure_solution 'SHELXS97 (Sheldrick, 2008)'
_diffrn_ambient_temperature 293(2)
_diffrn_measured_fraction_theta_full 0.997
_diffrn_measured_fraction_theta_max 0.997
_diffrn_measurement_device_type 'Rigaku R-AXIS RAPID IP'
_diffrn_measurement_method '\w scan'
_diffrn_radiation_monochromator graphite
_diffrn_radiation_source 'fine-focus sealed tube'
_diffrn_radiation_type MoK\a
_diffrn_radiation_wavelength 0.71073
_diffrn_reflns_av_R_equivalents 0.0218
_diffrn_reflns_av_sigmaI/netI 0.0170
_diffrn_reflns_limit_h_max 6
_diffrn_reflns_limit_h_min -7
_diffrn_reflns_limit_k_max 14
_diffrn_reflns_limit_k_min -14
_diffrn_reflns_limit_l_max 22
_diffrn_reflns_limit_l_min -21
_diffrn_reflns_number 10939
_diffrn_reflns_theta_full 27.47
_diffrn_reflns_theta_max 27.47
_diffrn_reflns_theta_min 3.56
_diffrn_standards_decay_% 0
_diffrn_standards_interval_count 0
_diffrn_standards_interval_time 0
_diffrn_standards_number 0
_exptl_absorpt_coefficient_mu 2.130
_exptl_absorpt_correction_T_max 0.6878
_exptl_absorpt_correction_T_min 0.4983
_exptl_absorpt_correction_type multi-scan
_exptl_absorpt_process_details '(ABSCOR; Higashi, 1995)'
_exptl_crystal_colour blue
_exptl_crystal_density_diffrn 1.947
_exptl_crystal_density_method 'not measured'
_exptl_crystal_description prism
_exptl_crystal_F_000 684
_exptl_crystal_size_max 0.38
_exptl_crystal_size_mid 0.26
_exptl_crystal_size_min 0.19
_refine_diff_density_max 0.465
_refine_diff_density_min -0.629
_refine_ls_extinction_method none
_refine_ls_goodness_of_fit_ref 1.074
_refine_ls_hydrogen_treatment constr
_refine_ls_matrix_type full
_refine_ls_number_parameters 166
_refine_ls_number_reflns 2615
_refine_ls_number_restraints 0
_refine_ls_restrained_S_all 1.074
_refine_ls_R_factor_all 0.0272
_refine_ls_R_factor_gt 0.0258
_refine_ls_shift/su_max 0.001
_refine_ls_shift/su_mean 0.001
_refine_ls_structure_factor_coef Fsqd
_refine_ls_weighting_details 'calc w=1/[\s^2^(Fo^2^)+(0.0429P)^2^+0.6921P] where P=(Fo^2^+2Fc^2^)/3'
_refine_ls_weighting_scheme calc
_refine_ls_wR_factor_gt 0.0721
_refine_ls_wR_factor_ref 0.0729
_reflns_number_gt 2482
_reflns_number_total 2615
_reflns_threshold_expression I>2\s(I)
_cod_data_source_file xu5523.cif
_cod_data_source_block I
_cod_original_cell_volume 1142.1(9)
_cod_original_sg_symbol_H-M 'P 21/c'
_cod_database_code 2235297
_cod_database_fobs_code 2235297

loop_
_symmetry_equiv_pos_as_xyz
'x, y, z'
'-x, y+1/2, -z+1/2'
'-x, -y, -z'
'x, -y-1/2, z-1/2'

loop_
_atom_site_type_symbol
_atom_site_label
_atom_site_fract_x
_atom_site_fract_y
_atom_site_fract_z
_atom_site_U_iso_or_equiv
_atom_site_adp_type
_atom_site_calc_flag
_atom_site_refinement_flags
_atom_site_occupancy
_atom_site_symmetry_multiplicity
Cu Cu1 0.35965(4) 0.51409(2) 0.341914(12) 0.02354(9) Uani d . 1 1
S S1 0.70836(8) 0.73372(4) 0.44741(2) 0.02159(11) Uani d . 1 1
O O1 0.1995(2) 0.64747(12) 0.28644(8) 0.0287(3) Uani d . 1 1
O O2 0.2226(3) 0.77425(13) 0.19250(8) 0.0343(3) Uani d . 1 1
O O1w 0.1638(3) 0.37202(15) 0.26192(9) 0.0397(4) Uani d . 1 1
H H11 0.0956 0.3256 0.2879 0.060 Uiso calc R 1 1
H H12 0.2599 0.3342 0.2407 0.060 Uiso calc R 1 1
O O2w 0.1040(3) 0.50030(11) 0.40277(8) 0.0265(3) Uani d . 1 1
H H21 0.0939 0.5633 0.4271 0.040 Uiso calc R 1 1
H H22 0.1325 0.4441 0.4340 0.040 Uiso calc R 1 1
O O3w 0.5629(3) 0.39956(14) 0.40378(8) 0.0369(3) Uani d . 1 1
H H31 0.5917 0.3436 0.3756 0.055 Uiso calc R 1 1
H H32 0.4956 0.3734 0.4389 0.055 Uiso calc R 1 1
O O3 0.4994(2) 0.66501(11) 0.45410(7) 0.0270(3) Uani d . 1 1
O O4 0.9218(3) 0.67519(12) 0.48533(8) 0.0327(3) Uani d . 1 1
O O5 0.7143(3) 0.76531(13) 0.36808(8) 0.0345(3) Uani d . 1 1
N N1 0.5974(3) 0.53828(15) 0.27352(9) 0.0280(3) Uani d . 1 1
H H1 0.7251 0.5697 0.2999 0.034 Uiso calc R 1 1
H H2 0.6344 0.4702 0.2548 0.034 Uiso calc R 1 1
C C1 0.2931(3) 0.68561(16) 0.23169(10) 0.0236(3) Uani d . 1 1
C C2 0.4970(3) 0.61731(17) 0.21047(11) 0.0279(4) Uani d . 1 1
H H2A 0.4444 0.5714 0.1643 0.033 Uiso calc R 1 1
H H2B 0.6160 0.6719 0.1996 0.033 Uiso calc R 1 1
C C3 0.6918(3) 0.86710(14) 0.49908(9) 0.0200(3) Uani d . 1 1
C C4 0.8728(3) 0.89338(16) 0.55662(10) 0.0258(4) Uani d . 1 1
H H4 0.9958 0.8404 0.5691 0.031 Uiso calc R 1 1
C C5 0.8744(4) 1.00050(17) 0.59723(12) 0.0275(4) Uani d . 1 1
H H5 0.9982 1.0174 0.6366 0.033 Uiso calc R 1 1
C C6 0.6966(3) 1.07958(16) 0.57946(10) 0.0239(3) Uani d . 1 1
H H6 0.7024 1.1507 0.6060 0.029 Uiso calc R 1 1
C C7 0.5021(3) 1.05448(14) 0.52074(9) 0.0186(3) Uani d . 1 1

loop_
_atom_site_aniso_label
_atom_site_aniso_U_11
_atom_site_aniso_U_22
_atom_site_aniso_U_33
_atom_site_aniso_U_12
_atom_site_aniso_U_13
_atom_site_aniso_U_23
Cu1 0.02546(13) 0.02263(14) 0.02478(14) 0.00560(8) 0.01067(9) 0.00671(8)
S1 0.0305(2) 0.01428(19) 0.0221(2) 0.00179(15) 0.01062(16) -0.00129(14)
O1 0.0311(6) 0.0273(7) 0.0307(7) 0.0076(5) 0.0134(5) 0.0098(5)
O2 0.0379(7) 0.0294(7) 0.0378(8) 0.0054(6) 0.0131(6) 0.0152(6)
O1w 0.0462(9) 0.0409(9) 0.0350(8) -0.0102(7) 0.0153(7) -0.0150(7)
O2w 0.0324(7) 0.0199(6) 0.0310(7) 0.0022(5) 0.0162(6) 0.0001(5)
O3w 0.0491(8) 0.0386(8) 0.0266(7) 0.0221(7) 0.0162(6) 0.0093(6)
O3 0.0362(7) 0.0196(6) 0.0270(6) -0.0049(5) 0.0107(5) -0.0012(5)
O4 0.0352(7) 0.0224(6) 0.0420(8) 0.0107(6) 0.0106(6) -0.0027(6)
O5 0.0529(9) 0.0306(7) 0.0241(6) -0.0039(6) 0.0187(6) -0.0018(5)
N1 0.0273(8) 0.0283(8) 0.0302(8) 0.0054(6) 0.0103(6) 0.0031(6)
C1 0.0254(8) 0.0210(8) 0.0246(8) -0.0019(7) 0.0046(7) 0.0005(6)
C2 0.0325(9) 0.0286(9) 0.0247(8) 0.0019(7) 0.0113(7) 0.0021(7)
C3 0.0266(8) 0.0145(7) 0.0202(7) 0.0013(6) 0.0076(6) -0.0006(6)
C4 0.0259(8) 0.0224(8) 0.0282(9) 0.0057(7) 0.0021(7) 0.0003(7)
C5 0.0274(9) 0.0269(9) 0.0255(9) -0.0008(7) -0.0033(7) -0.0042(7)
C6 0.0288(8) 0.0194(8) 0.0226(8) -0.0018(7) 0.0023(7) -0.0037(6)
C7 0.0239(8) 0.0142(7) 0.0183(7) 0.0001(6) 0.0051(6) 0.0000(6)

loop_
_atom_type_symbol
_atom_type_description
_atom_type_scat_dispersion_real
_atom_type_scat_dispersion_imag
_atom_type_scat_source
C C 0.0033 0.0016 'International Tables Vol C Tables 4.2.6.8 and 6.1.1.4'
H H 0.0000 0.0000 'International Tables Vol C Tables 4.2.6.8 and 6.1.1.4'
N N 0.0061 0.0033 'International Tables Vol C Tables 4.2.6.8 and 6.1.1.4'
O O 0.0106 0.0060 'International Tables Vol C Tables 4.2.6.8 and 6.1.1.4'
S S 0.1246 0.1234 'International Tables Vol C Tables 4.2.6.8 and 6.1.1.4'
Cu Cu 0.3201 1.2651 'International Tables Vol C Tables 4.2.6.8 and 6.1.1.4'

loop_
_geom_angle_atom_site_label_1
_geom_angle_atom_site_label_2
_geom_angle_atom_site_label_3
_geom_angle_site_symmetry_1
_geom_angle_site_symmetry_3
_geom_angle
O1 Cu1 O3w . . 170.20(7)
O1 Cu1 O2w . . 89.75(6)
O3w Cu1 O2w . . 94.72(7)
O1 Cu1 N1 . . 84.86(6)
O3w Cu1 N1 . . 90.81(7)
O2w Cu1 N1 . . 174.45(6)
O1 Cu1 O1w . . 95.31(7)
O3w Cu1 O1w . . 93.67(8)
O2w Cu1 O1w . . 86.50(6)
N1 Cu1 O1w . . 92.67(7)
O5 S1 O4 . . 113.29(9)
O5 S1 O3 . . 111.43(9)
O4 S1 O3 . . 111.76(9)
O5 S1 C3 . . 107.21(9)
O4 S1 C3 . . 105.54(8)
O3 S1 C3 . . 107.12(8)
C1 O1 Cu1 . . 114.77(12)
Cu1 O1w H11 . . 109.5
Cu1 O1w H12 . . 109.5
H11 O1w H12 . . 109.5
Cu1 O2w H21 . . 109.5
Cu1 O2w H22 . . 109.5
H21 O2w H22 . . 109.5
Cu1 O3w H31 . . 109.5
Cu1 O3w H32 . . 109.5
H31 O3w H32 . . 109.5
C2 N1 Cu1 . . 108.28(12)
C2 N1 H1 . . 110.0
Cu1 N1 H1 . . 110.0
C2 N1 H2 . . 110.0
Cu1 N1 H2 . . 110.0
H1 N1 H2 . . 108.4
O2 C1 O1 . . 123.76(17)
O2 C1 C2 . . 118.17(16)
O1 C1 C2 . . 118.03(16)
N1 C2 C1 . . 110.61(15)
N1 C2 H2A . . 109.5
C1 C2 H2A . . 109.5
N1 C2 H2B . . 109.5
C1 C2 H2B . . 109.5
H2A C2 H2B . . 108.1
C4 C3 C7 . 3_676 121.37(15)
C4 C3 S1 . . 117.72(13)
C7 C3 S1 3_676 . 120.89(13)
C3 C4 C5 . . 120.24(16)
C3 C4 H4 . . 119.9
C5 C4 H4 . . 119.9
C6 C5 C4 . . 120.77(17)
C6 C5 H5 . . 119.6
C4 C5 H5 . . 119.6
C5 C6 C7 . . 120.72(17)
C5 C6 H6 . . 119.6
C7 C6 H6 . . 119.6
C6 C7 C3 . 3_676 123.13(15)
C6 C7 C7 . 3_676 119.03(19)
C3 C7 C7 3_676 3_676 117.83(18)

loop_
_geom_bond_atom_site_label_1
_geom_bond_atom_site_label_2
_geom_bond_site_symmetry_2
_geom_bond_distance
Cu1 O1 . 1.9485(15)
Cu1 O3w . 1.9566(15)
Cu1 O2w . 1.9783(16)
Cu1 N1 . 1.9988(18)
Cu1 O1w . 2.3081(17)
Cu1 O3 . 2.636(2)
S1 O5 . 1.4486(15)
S1 O4 . 1.4626(15)
S1 O3 . 1.4629(15)
S1 C3 . 1.7763(18)
O1 C1 . 1.261(2)
O2 C1 . 1.248(2)
O1w H11 . 0.8400
O1w H12 . 0.8400
O2w H21 . 0.8400
O2w H22 . 0.8400
O3w H31 . 0.8400
O3w H32 . 0.8400
N1 C2 . 1.468(2)
N1 H1 . 0.8800
N1 H2 . 0.8800
C1 C2 . 1.513(3)
C2 H2A . 0.9700
C2 H2B . 0.9700
C3 C4 . 1.363(3)
C3 C7 3_676 1.430(2)
C4 C5 . 1.409(3)
C4 H4 . 0.9300
C5 C6 . 1.362(3)
C5 H5 . 0.9300
C6 C7 . 1.424(2)
C6 H6 . 0.9300
C7 C3 3_676 1.430(2)
C7 C7 3_676 1.434(3)

loop_
_geom_hbond_atom_site_label_D
_geom_hbond_atom_site_label_H
_geom_hbond_atom_site_label_A
_geom_hbond_site_symmetry_A
_geom_hbond_distance_DH
_geom_hbond_distance_HA
_geom_hbond_distance_DA
_geom_hbond_angle_DHA
O1w H11 O2 2_545 0.84 2.02 2.741(2) 143
O1w H12 O5 2_645 0.84 2.10 2.785(2) 139
O2w H21 O4 1_455 0.84 2.00 2.773(2) 152
O2w H22 O4 3_666 0.84 2.02 2.823(2) 158
O3w H31 O2 2_645 0.84 1.91 2.676(2) 151
O3w H32 O3 3_666 0.84 1.93 2.691(2) 150
N1 H1 O5 . 0.88 2.53 3.079(3) 121
N1 H2 O2 2_645 0.88 2.50 3.194(3) 137

loop_
_geom_torsion_atom_site_label_1
_geom_torsion_atom_site_label_2
_geom_torsion_atom_site_label_3
_geom_torsion_atom_site_label_4
_geom_torsion_site_symmetry_1
_geom_torsion_site_symmetry_4
_geom_torsion
O2w Cu1 O1 C1 . . -174.25(13)
N1 Cu1 O1 C1 . . 4.42(13)
O1w Cu1 O1 C1 . . -87.80(14)
O1 Cu1 N1 C2 . . -13.65(13)
O3w Cu1 N1 C2 . . 175.17(13)
O1w Cu1 N1 C2 . . 81.45(13)
Cu1 O1 C1 O2 . . -175.95(15)
Cu1 O1 C1 C2 . . 6.4(2)
Cu1 N1 C2 C1 . . 19.48(19)
O2 C1 C2 N1 . . 164.25(17)
O1 C1 C2 N1 . . -18.0(2)
O5 S1 C3 C4 . . -116.99(15)
O4 S1 C3 C4 . . 4.06(16)
O3 S1 C3 C4 . . 123.29(15)
O5 S1 C3 C7 . 3_676 61.24(16)
O4 S1 C3 C7 . 3_676 -177.71(14)
O3 S1 C3 C7 . 3_676 -58.48(16)
C7 C3 C4 C5 3_676 . -1.1(3)
S1 C3 C4 C5 . . 177.09(15)
C3 C4 C5 C6 . . -0.4(3)
C4 C5 C6 C7 . . 1.6(3)
C5 C6 C7 C3 . 3_676 178.49(18)
C5 C6 C7 C7 . 3_676 -1.3(3)
